data_1546770
loop_
_publ_author_name
'Liu, Xu'
'Tian, Lei'
'Wu, Zhenqiang'
'Zhao, Xianyuan'
'Wang, Zikuan'
'Yu, Donggeng'
'Fu, Xuefeng'

_publ_section_title
;
 Visible-light-induced synthesis of polymers with versatile end groups
 mediated by organocobalt complexes
;
_journal_name_full 'Polym. Chem.'
_journal_paper_doi 10.1039/C7PY01086A
_journal_year 2017
_chemical_formula_moiety 'C45 H68 Co N3 O3'
_chemical_formula_sum 'C45 H68 Co N3 O3'
_chemical_formula_weight 757.95
_space_group_crystal_system monoclinic
_space_group_IT_number 14
_space_group_name_Hall '-P 2ybc'
_space_group_name_H-M_alt 'P 1 21/c 1'
_symmetry_space_group_name_Hall '-P 2ybc'
_symmetry_space_group_name_H-M 'P 1 21/c 1'
_atom_sites_solution_hydrogens geom
_atom_sites_solution_primary direct
_audit_creation_date 2015-06-17
_audit_creation_method
;
Olex2 1.2
(compiled 2015.01.26 svn.r3150 for OlexSys, GUI svn.r4998)
;
_audit_update_record
;
2016-10-18 deposited with the CCDC.
2017-08-07 downloaded from the CCDC.
;
_cell_angle_alpha 90
_cell_angle_beta 90.313(3)
_cell_angle_gamma 90
_cell_formula_units_Z 4
_cell_length_a 16.383(3)
_cell_length_b 10.7067(18)
_cell_length_c 23.844(4)
_cell_measurement_reflns_used 13751
_cell_measurement_temperature 173.1500
_cell_measurement_theta_max 27.4851
_cell_measurement_theta_min 1.5043
_cell_volume 4182.4(13)
_computing_cell_refinement 'CrystalClear (Rigaku Inc., 2007)'
_computing_data_collection 'CrystalClear (Rigaku Inc., 2007)'
_computing_data_reduction 'CrystalClear (Rigaku Inc., 2007)'
_computing_molecular_graphics 'Olex2 (Dolomanov et al., 2009)'
_computing_publication_material 'CIFTAB (Sheldrick, 2013)'
_computing_structure_refinement 'SHELXL (Sheldrick, 2014)'
_computing_structure_solution
;
'SHELXT (Sheldrick, 2014)'
;
_diffrn_ambient_temperature 173.1500
_diffrn_detector_area_resol_mean 28.5714
_diffrn_measured_fraction_theta_full 0.997
_diffrn_measured_fraction_theta_max 0.993
_diffrn_measurement_details
;
scan:
    Number of images: 360
               Slice: -110.0000 - 70.0000
         Image width: 0.5000
            Exp time: 10.0000
       Rotation axis: Omega
               Omega: 0.0000
                 Chi: 45.0000
                 Phi: 0.0000
                 XTD: 45.0721
              2theta: -19.8549
scan:
    Number of images: 270
               Slice: -76.2500 - 58.7500
         Image width: 0.5000
            Exp time: 10.0000
       Rotation axis: Omega
               Omega: 0.0000
                 Chi: 45.0000
                 Phi: 90.0000
                 XTD: 45.0721
              2theta: -19.8549
;
_diffrn_measurement_device
;
Saturn724+ (2x2 bin mode)
;
_diffrn_measurement_device_details
;
AFC10: Fixed Chi 2 circle
;
_diffrn_measurement_device_type 'MM007-HF CCD(Saturn 724+)'
_diffrn_measurement_method '\w scans at fixed \c = 45\%'
_diffrn_orient_matrix_type d*Trek
_diffrn_orient_matrix_UB_11 0.0526
_diffrn_orient_matrix_UB_12 0.0293
_diffrn_orient_matrix_UB_13 -0.0100
_diffrn_orient_matrix_UB_21 0.0142
_diffrn_orient_matrix_UB_22 -0.0515
_diffrn_orient_matrix_UB_23 -0.0766
_diffrn_orient_matrix_UB_31 -0.0201
_diffrn_orient_matrix_UB_32 0.0287
_diffrn_orient_matrix_UB_33 -0.0230
_diffrn_radiation_detector CCD
_diffrn_radiation_monochromator Confocal
_diffrn_radiation_type MoK\a
_diffrn_radiation_wavelength 0.71073
_diffrn_reflns_av_R_equivalents 0.0607
_diffrn_reflns_av_unetI/netI 0.0589
_diffrn_reflns_Laue_measured_fraction_full 0.997
_diffrn_reflns_Laue_measured_fraction_max 0.993
_diffrn_reflns_limit_h_max 20
_diffrn_reflns_limit_h_min -21
_diffrn_reflns_limit_k_max 13
_diffrn_reflns_limit_k_min -13
_diffrn_reflns_limit_l_max 20
_diffrn_reflns_limit_l_min -30
_diffrn_reflns_number 29483
_diffrn_reflns_point_group_measured_fraction_full 0.997
_diffrn_reflns_point_group_measured_fraction_max 0.993
_diffrn_reflns_theta_full 26.000
_diffrn_reflns_theta_max 27.483
_diffrn_reflns_theta_min 2.107
_diffrn_source 'Rotating Anode'
_diffrn_source_current 24.0000
_diffrn_source_power 1.2000
_diffrn_source_voltage 50.0000
_exptl_absorpt_coefficient_mu 0.452
_exptl_absorpt_correction_T_max 1.0000
_exptl_absorpt_correction_T_min 0.7629
_exptl_absorpt_correction_type multi-scan
_exptl_absorpt_process_details 'CrystalClear (Rigaku Inc., 2007)'
_exptl_crystal_colour brown
_exptl_crystal_colour_primary brown
_exptl_crystal_density_diffrn 1.204
_exptl_crystal_description block
_exptl_crystal_F_000 1640
_exptl_crystal_size_max 0.28
_exptl_crystal_size_mid 0.14
_exptl_crystal_size_min 0.05
_refine_diff_density_max 0.702
_refine_diff_density_min -0.695
_refine_diff_density_rms 0.095
_refine_ls_extinction_method none
_refine_ls_goodness_of_fit_ref 1.253
_refine_ls_hydrogen_treatment constr
_refine_ls_matrix_type full
_refine_ls_number_parameters 539
_refine_ls_number_reflns 9525
_refine_ls_number_restraints 38
_refine_ls_restrained_S_all 1.253
_refine_ls_R_factor_all 0.1290
_refine_ls_R_factor_gt 0.1231
_refine_ls_shift/su_max 0.002
_refine_ls_shift/su_mean 0.000
_refine_ls_structure_factor_coef Fsqd
_refine_ls_weighting_details 'w=1/[\s^2^(Fo^2^)+(0.0001P)^2^+27.5298P] where P=(Fo^2^+2Fc^2^)/3'
_refine_ls_weighting_scheme calc
_refine_ls_wR_factor_gt 0.2472
_refine_ls_wR_factor_ref 0.2500
_reflns_Friedel_coverage 0.000
_reflns_number_gt 8853
_reflns_number_total 9525
_reflns_threshold_expression 'I > 2\s(I)'
_cod_data_source_file c7py01086a2.cif
_cod_data_source_block mx3858
_cod_original_cell_volume 4182.3(12)
_cod_database_code 1546770
_shelx_space_group_comment
;
The symmetry employed for this shelxl refinement is uniquely defined
by the following loop, which should always be used as a source of
symmetry information in preference to the above space-group names.
They are only intended as comments.
;
_diffrn_number_total 10024
_olex2_refinement_description
;
1. Fixed Uiso
 At 1.2 times of:
  All C(H) groups, All C(H,H) groups, All C(H,H,H,H) groups, All N(H) groups
 At 1.5 times of:
  All C(H,H,H) groups
2. Restrained distances
 C39-C38 = C39A-C38
 1.54 with sigma of 0.01
3. Uiso/Uaniso restraints and constraints
C39 \\sim C39A \\sim C38 \\sim O3A \\sim O3: within 1.7A with sigma of 0.02 and
sigma for terminal atoms of 0.04
Uanis(C4A) \\sim Ueq, Uanis(C4) \\sim Ueq: with sigma of 0.01 and sigma for
terminal atoms of 0.02
4. Others
 Sof(H3BC)=Sof(H3BD)=Sof(H6BC)=Sof(H6BD)=Sof(C5A)=Sof(H5AA)=Sof(H5AB)=Sof(C4A)=
 Sof(H4AA)=Sof(H4AB)=Sof(C1A)=Sof(H1A)=Sof(C2A)=Sof(H2A)=1-FVAR(1)
 Sof(C1)=Sof(H1)=Sof(C2)=Sof(H2)=Sof(H3AA)=Sof(H3AB)=Sof(C4)=Sof(H4A)=Sof(H4B)=
 Sof(C5)=Sof(H5A)=Sof(H5B)=Sof(H6AA)=Sof(H6AB)=FVAR(1)
 Sof(H38A)=Sof(C39A)=Sof(H39D)=Sof(H39E)=Sof(H39F)=Sof(O3A)=1-FVAR(2)
 Sof(O3)=Sof(H38)=Sof(C39)=Sof(H39A)=Sof(H39B)=Sof(H39C)=FVAR(2)
5.a Ternary CH refined with riding coordinates:
 C1(H1), C2(H2), C38(H38), C38(H38A), C40(H40), C1A(H1A), C2A(H2A)
5.b Secondary CH2 refined with riding coordinates:
 C3(H3AA,H3AB), C3(H3BC,H3BD), C4(H4A,H4B), C5(H5A,H5B), C6(H6AA,H6AB),
 C6(H6BC,H6BD), C41(H41A,H41B), C42(H42A,H42B), C43(H43A,H43B), C44(H44A,H44B),
 C45(H45A,H45B), C5A(H5AA,H5AB), C4A(H4AA,H4AB)
5.c Aromatic/amide H refined with riding coordinates:
 N3(H3), C7(H7), C9(H9), C11(H11), C22(H22), C24(H24), C26(H26)
5.d Idealised Me refined as rotating group:
 C15(H15A,H15B,H15C), C16(H16A,H16B,H16C), C17(H17A,H17B,H17C), C19(H19A,H19B,
 H19C), C20(H20A,H20B,H20C), C21(H21A,H21B,H21C), C30(H30A,H30B,H30C), C31(H31A,
 H31B,H31C), C32(H32A,H32B,H32C), C34(H34A,H34B,H34C), C35(H35A,H35B,H35C),
 C36(H36A,H36B,H36C), C39(H39A,H39B,H39C), C39A(H39D,H39E,H39F)
;
_shelx_shelxl_version_number 2014/7
_olex2_submission_special_instructions 'No special instructions were received'

loop_
_space_group_symop_operation_xyz
'x, y, z'
'-x, y+1/2, -z+1/2'
'-x, -y, -z'
'x, -y-1/2, z-1/2'

loop_
_atom_site_label
_atom_site_type_symbol
_atom_site_fract_x
_atom_site_fract_y
_atom_site_fract_z
_atom_site_U_iso_or_equiv
_atom_site_adp_type
_atom_site_occupancy
_atom_site_site_symmetry_order
_atom_site_calc_flag
_atom_site_refinement_flags_posn
_atom_site_refinement_flags_adp
_atom_site_refinement_flags_occupancy
_atom_site_disorder_assembly
_atom_site_disorder_group
Co1 Co 0.64200(5) 0.40606(7) 0.49324(3) 0.02516(19) Uani 1 1 d . . . . .
O1 O 0.7152(2) 0.4835(4) 0.44407(15) 0.0276(8) Uani 1 1 d . . . . .
O2 O 0.6987(2) 0.4897(4) 0.55039(16) 0.0333(9) Uani 1 1 d . . . . .
O3 O 0.6693(6) 0.1691(8) 0.5358(5) 0.042(3) Uani 0.527(14) 1 d . U P A 1
N1 N 0.5812(3) 0.3331(4) 0.43573(19) 0.0274(10) Uani 1 1 d . . . . .
N2 N 0.5554(3) 0.3610(5) 0.5398(2) 0.0383(12) Uani 1 1 d . . . . .
N3 N 0.7790(4) 0.2612(6) 0.4873(3) 0.0626(19) Uani 1 1 d . . . . .
H3 H 0.7957 0.3340 0.4772 0.075 Uiso 1 1 calc R . . . .
C1 C 0.4805(8) 0.3118(13) 0.5049(5) 0.034(3) Uani 0.551(18) 1 d . . P B 1
H1 H 0.4474 0.3877 0.5012 0.041 Uiso 0.551(18) 1 calc R . P B 1
C2 C 0.4994(8) 0.2916(17) 0.4554(5) 0.027(3) Uani 0.551(18) 1 d . . P B 1
H2 H 0.4694 0.3629 0.4398 0.033 Uiso 0.551(18) 1 calc R . P B 1
C3 C 0.4559(4) 0.1918(6) 0.4193(3) 0.0361(13) Uani 1 1 d . . . . .
H3AA H 0.4276 0.2339 0.3889 0.043 Uiso 0.551(18) 1 calc R . P B 1
H3AB H 0.4972 0.1387 0.4026 0.043 Uiso 0.551(18) 1 calc R . P B 1
H3BC H 0.4773 0.1193 0.3999 0.043 Uiso 0.449(18) 1 calc R . P B 2
H3BD H 0.4442 0.2555 0.3915 0.043 Uiso 0.449(18) 1 calc R . P B 2
C4 C 0.3942(10) 0.1078(15) 0.4497(7) 0.038(3) Uani 0.551(18) 1 d . U P B 1
H4A H 0.3509 0.0853 0.4237 0.045 Uiso 0.551(18) 1 calc R . P B 1
H4B H 0.4214 0.0314 0.4612 0.045 Uiso 0.551(18) 1 calc R . P B 1
C5 C 0.3580(12) 0.1683(17) 0.4996(7) 0.053(5) Uani 0.551(18) 1 d . . P B 1
H5A H 0.3267 0.1067 0.5202 0.063 Uiso 0.551(18) 1 calc R . P B 1
H5B H 0.3206 0.2331 0.4873 0.063 Uiso 0.551(18) 1 calc R . P B 1
C6 C 0.4245(4) 0.2286(6) 0.5408(3) 0.0354(13) Uani 1 1 d . . . . .
H6AA H 0.3980 0.2780 0.5695 0.043 Uiso 0.551(18) 1 calc R . P B 1
H6AB H 0.4562 0.1635 0.5590 0.043 Uiso 0.551(18) 1 calc R . P B 1
H6BC H 0.4288 0.2097 0.5805 0.043 Uiso 0.449(18) 1 calc R . P B 2
H6BD H 0.3901 0.3016 0.5361 0.043 Uiso 0.449(18) 1 calc R . P B 2
C7 C 0.5441(4) 0.3975(6) 0.5907(2) 0.0362(13) Uani 1 1 d . . . . .
H7 H 0.4945 0.3769 0.6071 0.043 Uiso 1 1 calc R . . . .
C8 C 0.6001(3) 0.4661(5) 0.6237(2) 0.0299(12) Uani 1 1 d . . . . .
C9 C 0.5778(4) 0.4966(6) 0.6790(2) 0.0345(13) Uani 1 1 d . . . . .
H9 H 0.5263 0.4734 0.6914 0.041 Uiso 1 1 calc R . . . .
C10 C 0.6284(4) 0.5587(6) 0.7152(2) 0.0386(14) Uani 1 1 d . . . . .
C11 C 0.7075(4) 0.5842(6) 0.6952(2) 0.0384(14) Uani 1 1 d . . . . .
H11 H 0.7442 0.6208 0.7201 0.046 Uiso 1 1 calc R . . . .
C12 C 0.7347(3) 0.5596(5) 0.6422(2) 0.0310(12) Uani 1 1 d . . . . .
C13 C 0.6776(3) 0.5038(5) 0.6031(2) 0.0281(11) Uani 1 1 d . . . . .
C14 C 0.6052(4) 0.5959(8) 0.7756(3) 0.0492(18) Uani 1 1 d . . . . .
C15 C 0.5191(6) 0.5526(15) 0.7895(4) 0.117(5) Uani 1 1 d . . . . .
H15A H 0.4816 0.5839 0.7618 0.176 Uiso 1 1 calc GR . . . .
H15B H 0.5040 0.5837 0.8258 0.176 Uiso 1 1 calc GR . . . .
H15C H 0.5173 0.4630 0.7897 0.176 Uiso 1 1 calc GR . . . .
C16 C 0.6618(6) 0.5315(10) 0.8169(3) 0.078(3) Uani 1 1 d . . . . .
H16A H 0.6616 0.4432 0.8098 0.117 Uiso 1 1 calc GR . . . .
H16B H 0.6435 0.5470 0.8544 0.117 Uiso 1 1 calc GR . . . .
H16C H 0.7162 0.5634 0.8126 0.117 Uiso 1 1 calc GR . . . .
C17 C 0.6099(9) 0.7349(10) 0.7822(4) 0.113(5) Uani 1 1 d . . . . .
H17A H 0.6638 0.7629 0.7729 0.169 Uiso 1 1 calc GR . . . .
H17B H 0.5980 0.7569 0.8203 0.169 Uiso 1 1 calc GR . . . .
H17C H 0.5708 0.7738 0.7577 0.169 Uiso 1 1 calc GR . . . .
C18 C 0.8242(4) 0.5828(6) 0.6252(3) 0.0387(14) Uani 1 1 d . . . . .
C19 C 0.8763(4) 0.6287(8) 0.6754(3) 0.0527(19) Uani 1 1 d . . . . .
H19A H 0.8589 0.7109 0.6861 0.079 Uiso 1 1 calc GR . . . .
H19B H 0.9327 0.6310 0.6648 0.079 Uiso 1 1 calc GR . . . .
H19C H 0.8696 0.5726 0.7064 0.079 Uiso 1 1 calc GR . . . .
C20 C 0.8289(4) 0.6831(6) 0.5797(3) 0.0446(16) Uani 1 1 d . . . . .
H20A H 0.8034 0.6527 0.5460 0.067 Uiso 1 1 calc GR . . . .
H20B H 0.8850 0.7025 0.5723 0.067 Uiso 1 1 calc GR . . . .
H20C H 0.8011 0.7569 0.5921 0.067 Uiso 1 1 calc GR . . . .
C21 C 0.8619(4) 0.4597(7) 0.6048(3) 0.0483(17) Uani 1 1 d . . . . .
H21A H 0.8622 0.4002 0.6349 0.072 Uiso 1 1 calc GR . . . .
H21B H 0.9168 0.4744 0.5927 0.072 Uiso 1 1 calc GR . . . .
H21C H 0.8301 0.4275 0.5741 0.072 Uiso 1 1 calc GR . . . .
C22 C 0.5982(3) 0.3332(6) 0.3830(2) 0.0311(12) Uani 1 1 d . . . . .
H22 H 0.5621 0.2922 0.3590 0.037 Uiso 1 1 calc R . . . .
C23 C 0.6688(3) 0.3916(5) 0.3580(2) 0.0296(12) Uani 1 1 d . . . . .
C24 C 0.6813(4) 0.3705(5) 0.3007(2) 0.0313(12) Uani 1 1 d . . . . .
H24 H 0.6444 0.3209 0.2810 0.038 Uiso 1 1 calc R . . . .
C25 C 0.7468(4) 0.4213(6) 0.2725(2) 0.0349(13) Uani 1 1 d . . . . .
C26 C 0.7984(4) 0.4984(6) 0.3039(2) 0.0361(13) Uani 1 1 d . . . . .
H26 H 0.8422 0.5349 0.2855 0.043 Uiso 1 1 calc R . . . .
C27 C 0.7896(3) 0.5249(5) 0.3605(2) 0.0311(12) Uani 1 1 d . . . . .
C28 C 0.7233(3) 0.4673(5) 0.3895(2) 0.0284(11) Uani 1 1 d . . . . .
C29 C 0.7626(4) 0.3996(7) 0.2103(2) 0.0437(15) Uani 1 1 d . . . . .
C30 C 0.8512(5) 0.3527(9) 0.2025(3) 0.062(2) Uani 1 1 d . . . . .
H30A H 0.8885 0.4119 0.2187 0.093 Uiso 1 1 calc GR . . . .
H30B H 0.8624 0.3438 0.1632 0.093 Uiso 1 1 calc GR . . . .
H30C H 0.8576 0.2734 0.2207 0.093 Uiso 1 1 calc GR . . . .
C31 C 0.7530(6) 0.5237(8) 0.1791(3) 0.069(3) Uani 1 1 d . . . . .
H31A H 0.6978 0.5527 0.1826 0.104 Uiso 1 1 calc GR . . . .
H31B H 0.7655 0.5119 0.1402 0.104 Uiso 1 1 calc GR . . . .
H31C H 0.7896 0.5843 0.1950 0.104 Uiso 1 1 calc GR . . . .
C32 C 0.7070(5) 0.3015(8) 0.1847(3) 0.060(2) Uani 1 1 d . . . . .
H32A H 0.7082 0.2276 0.2075 0.090 Uiso 1 1 calc GR . . . .
H32B H 0.7254 0.2817 0.1476 0.090 Uiso 1 1 calc GR . . . .
H32C H 0.6522 0.3332 0.1829 0.090 Uiso 1 1 calc GR . . . .
C33 C 0.8498(4) 0.6119(6) 0.3913(3) 0.0360(13) Uani 1 1 d . . . . .
C34 C 0.9152(4) 0.6656(7) 0.3520(3) 0.0500(18) Uani 1 1 d . . . . .
H34A H 0.9477 0.5988 0.3373 0.075 Uiso 1 1 calc GR . . . .
H34B H 0.9495 0.7223 0.3726 0.075 Uiso 1 1 calc GR . . . .
H34C H 0.8892 0.7095 0.3217 0.075 Uiso 1 1 calc GR . . . .
C35 C 0.8945(4) 0.5428(7) 0.4382(3) 0.0440(16) Uani 1 1 d . . . . .
H35A H 0.8567 0.5219 0.4673 0.066 Uiso 1 1 calc GR . . . .
H35B H 0.9368 0.5953 0.4532 0.066 Uiso 1 1 calc GR . . . .
H35C H 0.9183 0.4678 0.4235 0.066 Uiso 1 1 calc GR . . . .
C36 C 0.8029(4) 0.7225(6) 0.4168(3) 0.0471(16) Uani 1 1 d . . . . .
H36A H 0.7770 0.7693 0.3873 0.071 Uiso 1 1 calc GR . . . .
H36B H 0.8402 0.7755 0.4368 0.071 Uiso 1 1 calc GR . . . .
H36C H 0.7622 0.6917 0.4421 0.071 Uiso 1 1 calc GR . . . .
C37 C 0.7030(4) 0.2519(7) 0.5022(4) 0.0539(19) Uani 1 1 d . . . . .
C38 C 0.8386(7) 0.1598(10) 0.4861(3) 0.089(3) Uani 1 1 d D U . . .
H38 H 0.8824 0.2052 0.5055 0.106 Uiso 0.527(14) 1 calc R . P A 1
H38A H 0.8054 0.0837 0.4874 0.106 Uiso 0.473(14) 1 calc R . P A 2
C39 C 0.8375(13) 0.0495(16) 0.5251(7) 0.087(6) Uani 0.527(14) 1 d D U P A 1
H39A H 0.8239 0.0770 0.5622 0.130 Uiso 0.527(14) 1 calc GR . P A 1
H39B H 0.8904 0.0108 0.5257 0.130 Uiso 0.527(14) 1 calc GR . P A 1
H39C H 0.7975 -0.0098 0.5124 0.130 Uiso 0.527(14) 1 calc GR . P A 1
C40 C 0.8795(4) 0.1538(8) 0.4308(3) 0.0508(18) Uani 1 1 d . . . . .
H40 H 0.9017 0.2375 0.4243 0.061 Uiso 1 1 calc R . . . .
C41 C 0.9512(6) 0.0666(12) 0.4286(4) 0.101(4) Uani 1 1 d . . . . .
H41A H 0.9326 -0.0176 0.4363 0.121 Uiso 1 1 calc R . . . .
H41B H 0.9900 0.0897 0.4576 0.121 Uiso 1 1 calc R . . . .
C42 C 0.9936(6) 0.0684(14) 0.3724(4) 0.114(5) Uani 1 1 d . . . . .
H42A H 1.0202 0.1487 0.3678 0.137 Uiso 1 1 calc R . . . .
H42B H 1.0358 0.0048 0.3725 0.137 Uiso 1 1 calc R . . . .
C43 C 0.9405(6) 0.0473(10) 0.3248(4) 0.076(3) Uani 1 1 d . . . . .
H43A H 0.9210 -0.0383 0.3253 0.091 Uiso 1 1 calc R . . . .
H43B H 0.9705 0.0602 0.2904 0.091 Uiso 1 1 calc R . . . .
C44 C 0.8700(7) 0.1343(11) 0.3269(4) 0.092(4) Uani 1 1 d . . . . .
H44A H 0.8321 0.1137 0.2969 0.111 Uiso 1 1 calc R . . . .
H44B H 0.8892 0.2188 0.3207 0.111 Uiso 1 1 calc R . . . .
C45 C 0.8244(5) 0.1288(10) 0.3838(4) 0.072(3) Uani 1 1 d . . . . .
H45A H 0.7807 0.1900 0.3837 0.086 Uiso 1 1 calc R . . . .
H45B H 0.8001 0.0468 0.3883 0.086 Uiso 1 1 calc R . . . .
C5A C 0.3899(10) 0.1218(16) 0.5102(7) 0.033(4) Uani 0.449(18) 1 d . . P B 2
H5AA H 0.3381 0.0983 0.5268 0.039 Uiso 0.449(18) 1 calc R . P B 2
H5AB H 0.4266 0.0509 0.5131 0.039 Uiso 0.449(18) 1 calc R . P B 2
C4A C 0.3770(11) 0.1560(19) 0.4487(8) 0.034(4) Uani 0.449(18) 1 d . U P B 2
H4AA H 0.3526 0.0855 0.4294 0.041 Uiso 0.449(18) 1 calc R . P B 2
H4AB H 0.3391 0.2253 0.4464 0.041 Uiso 0.449(18) 1 calc R . P B 2
C1A C 0.5133(8) 0.2538(12) 0.5150(5) 0.022(3) Uani 0.449(18) 1 d . . P B 2
H1A H 0.5451 0.1830 0.5293 0.026 Uiso 0.449(18) 1 calc R . P B 2
C2A C 0.5182(10) 0.2391(16) 0.4588(7) 0.022(3) Uani 0.449(18) 1 d . . P B 2
H2A H 0.5535 0.1652 0.4589 0.027 Uiso 0.449(18) 1 calc R . P B 2
C39A C 0.8834(12) 0.161(2) 0.5414(6) 0.079(7) Uani 0.473(14) 1 d D U P A 2
H39D H 0.9086 0.2407 0.5469 0.119 Uiso 0.473(14) 1 calc GR . P A 2
H39E H 0.9246 0.0969 0.5413 0.119 Uiso 0.473(14) 1 calc GR . P A 2
H39F H 0.8456 0.1450 0.5712 0.119 Uiso 0.473(14) 1 calc GR . P A 2
O3A O 0.6771(7) 0.1448(11) 0.4935(8) 0.066(5) Uani 0.473(14) 1 d . U P A 2

loop_
_atom_site_aniso_label
_atom_site_aniso_U_11
_atom_site_aniso_U_22
_atom_site_aniso_U_33
_atom_site_aniso_U_23
_atom_site_aniso_U_13
_atom_site_aniso_U_12
Co1 0.0283(4) 0.0254(4) 0.0218(3) -0.0001(3) 0.0030(3) -0.0024(3)
O1 0.0242(19) 0.032(2) 0.0265(19) -0.0026(16) 0.0046(15) -0.0051(16)
O2 0.037(2) 0.035(2) 0.028(2) -0.0017(17) 0.0039(17) -0.0090(18)
O3 0.049(5) 0.027(4) 0.050(6) 0.007(4) 0.011(4) 0.000(4)
N1 0.022(2) 0.034(2) 0.027(2) 0.0024(19) 0.0066(17) -0.0014(19)
N2 0.050(3) 0.040(3) 0.026(2) -0.004(2) 0.005(2) -0.025(2)
N3 0.065(4) 0.045(4) 0.078(5) 0.010(3) 0.039(4) 0.016(3)
C1 0.026(6) 0.037(7) 0.038(6) -0.004(5) 0.002(5) -0.008(5)
C2 0.016(6) 0.041(9) 0.025(5) 0.004(6) 0.002(4) -0.009(6)
C3 0.034(3) 0.040(3) 0.035(3) -0.002(3) 0.000(2) -0.011(3)
C4 0.040(6) 0.034(6) 0.040(6) -0.005(6) 0.002(5) 0.000(5)
C5 0.060(12) 0.046(10) 0.052(9) -0.016(7) 0.019(8) -0.023(8)
C6 0.034(3) 0.036(3) 0.036(3) -0.001(3) 0.011(2) -0.010(3)
C7 0.046(4) 0.035(3) 0.027(3) 0.004(2) 0.011(2) -0.011(3)
C8 0.032(3) 0.030(3) 0.028(3) 0.001(2) -0.004(2) 0.005(2)
C9 0.038(3) 0.038(3) 0.028(3) 0.003(2) 0.003(2) 0.005(3)
C10 0.038(3) 0.051(4) 0.026(3) -0.005(3) -0.001(2) 0.010(3)
C11 0.042(3) 0.041(3) 0.032(3) -0.009(3) -0.008(3) 0.007(3)
C12 0.031(3) 0.031(3) 0.031(3) -0.003(2) -0.003(2) 0.004(2)
C13 0.036(3) 0.025(3) 0.023(3) -0.001(2) -0.001(2) -0.001(2)
C14 0.051(4) 0.071(5) 0.026(3) -0.015(3) 0.002(3) 0.018(4)
C15 0.066(6) 0.248(17) 0.037(4) -0.041(7) 0.013(4) -0.017(8)
C16 0.104(8) 0.098(7) 0.032(4) -0.005(4) -0.008(4) 0.026(6)
C17 0.208(14) 0.075(7) 0.056(6) -0.017(5) 0.045(7) 0.038(8)
C18 0.037(3) 0.046(4) 0.034(3) 0.000(3) -0.002(2) 0.000(3)
C19 0.040(4) 0.070(5) 0.048(4) -0.003(4) -0.012(3) -0.003(4)
C20 0.041(4) 0.046(4) 0.047(4) -0.002(3) -0.001(3) -0.010(3)
C21 0.040(4) 0.050(4) 0.055(4) -0.006(3) 0.008(3) 0.009(3)
C22 0.025(3) 0.041(3) 0.028(3) -0.003(2) 0.003(2) -0.003(2)
C23 0.032(3) 0.030(3) 0.027(3) 0.000(2) 0.006(2) -0.010(2)
C24 0.035(3) 0.033(3) 0.026(3) 0.000(2) 0.003(2) 0.000(2)
C25 0.042(3) 0.039(3) 0.023(3) -0.001(2) 0.005(2) -0.002(3)
C26 0.036(3) 0.039(3) 0.033(3) 0.002(3) 0.011(2) -0.011(3)
C27 0.030(3) 0.031(3) 0.033(3) 0.001(2) 0.003(2) -0.002(2)
C28 0.029(3) 0.030(3) 0.026(3) -0.001(2) 0.006(2) 0.002(2)
C29 0.057(4) 0.049(4) 0.025(3) 0.003(3) 0.012(3) -0.010(3)
C30 0.056(5) 0.092(6) 0.038(4) -0.019(4) 0.019(3) -0.009(4)
C31 0.120(8) 0.062(5) 0.026(3) 0.008(3) 0.009(4) 0.006(5)
C32 0.067(5) 0.084(6) 0.029(3) -0.016(4) 0.014(3) -0.025(4)
C33 0.034(3) 0.033(3) 0.041(3) -0.003(3) 0.008(3) -0.004(3)
C34 0.044(4) 0.058(4) 0.048(4) -0.001(3) 0.004(3) -0.021(3)
C35 0.039(4) 0.048(4) 0.045(4) -0.006(3) 0.009(3) -0.007(3)
C36 0.050(4) 0.035(3) 0.057(4) -0.011(3) 0.004(3) -0.003(3)
C37 0.042(4) 0.041(4) 0.078(5) 0.001(4) -0.022(4) -0.003(3)
C38 0.117(8) 0.094(7) 0.055(5) 0.024(5) 0.021(5) 0.072(6)
C39 0.090(13) 0.108(15) 0.063(11) 0.006(10) 0.030(9) 0.037(11)
C40 0.047(4) 0.057(4) 0.049(4) 0.004(3) 0.011(3) 0.022(3)
C41 0.084(7) 0.162(11) 0.057(5) -0.030(6) -0.007(5) 0.087(7)
C42 0.074(7) 0.190(14) 0.079(7) -0.056(8) 0.009(6) 0.043(8)
C43 0.082(6) 0.095(7) 0.050(5) -0.017(5) 0.008(4) 0.028(6)
C44 0.115(9) 0.119(9) 0.042(5) 0.006(5) -0.006(5) 0.053(7)
C45 0.059(5) 0.086(7) 0.071(6) -0.016(5) -0.002(4) 0.027(5)
C5A 0.023(8) 0.031(9) 0.045(9) -0.003(7) 0.007(6) 0.001(6)
C4A 0.027(7) 0.038(8) 0.037(7) 0.005(6) -0.005(5) -0.014(6)
C1A 0.021(6) 0.018(6) 0.025(6) 0.001(4) -0.007(4) 0.001(5)
C2A 0.016(7) 0.017(7) 0.034(7) 0.003(6) 0.006(5) 0.004(5)
C39A 0.100(14) 0.097(14) 0.041(9) 0.005(9) -0.001(9) 0.074(12)
O3A 0.042(6) 0.037(6) 0.120(14) 0.001(7) 0.011(7) -0.001(5)

loop_
_atom_type_symbol
_atom_type_description
_atom_type_scat_dispersion_real
_atom_type_scat_dispersion_imag
_atom_type_scat_source
C C 0.0033 0.0016 'International Tables Vol C Tables 4.2.6.8 and 6.1.1.4'
H H 0.0000 0.0000 'International Tables Vol C Tables 4.2.6.8 and 6.1.1.4'
Co Co 0.3494 0.9721 'International Tables Vol C Tables 4.2.6.8 and 6.1.1.4'
N N 0.0061 0.0033 'International Tables Vol C Tables 4.2.6.8 and 6.1.1.4'
O O 0.0106 0.0060 'International Tables Vol C Tables 4.2.6.8 and 6.1.1.4'

loop_
_geom_angle_atom_site_label_1
_geom_angle_atom_site_label_2
_geom_angle_atom_site_label_3
_geom_angle
O1 Co1 C37 96.6(3)
O2 Co1 O1 85.80(16)
O2 Co1 C37 94.2(3)
N1 Co1 O1 93.80(18)
N1 Co1 O2 176.0(2)
N1 Co1 N2 85.7(2)
N1 Co1 C37 89.9(3)
N2 Co1 O1 167.3(2)
N2 Co1 O2 93.81(19)
N2 Co1 C37 96.1(3)
C28 O1 Co1 128.7(4)
C13 O2 Co1 128.2(4)
C2 N1 Co1 111.8(5)
C22 N1 Co1 126.9(4)
C22 N1 C2 120.4(6)
C22 N1 C2A 119.7(7)
C2A N1 Co1 111.5(7)
C1 N2 Co1 111.4(5)
C7 N2 Co1 126.5(4)
C7 N2 C1 119.0(6)
C7 N2 C1A 123.3(6)
C1A N2 Co1 108.6(6)
C37 N3 H3 116.9
C37 N3 C38 126.1(8)
C38 N3 H3 116.9
N2 C1 H1 101.5
C2 C1 N2 111.3(9)
C2 C1 H1 101.5
C2 C1 C6 125.5(10)
C6 C1 N2 111.4(9)
C6 C1 H1 101.5
N1 C2 H2 95.6
N1 C2 C3 116.4(10)
C1 C2 N1 118.6(10)
C1 C2 H2 95.6
C1 C2 C3 122.2(10)
C3 C2 H2 95.6
C2 C3 H3AA 108.2
C2 C3 H3AB 108.2
H3AA C3 H3AB 107.3
H3BC C3 H3BD 107.9
C4 C3 C2 116.4(8)
C4 C3 H3AA 108.2
C4 C3 H3AB 108.2
C4A C3 H3BC 109.2
C4A C3 H3BD 109.2
C2A C3 H3BC 109.2
C2A C3 H3BD 109.2
C2A C3 C4A 112.2(10)
C3 C4 H4A 109.0
C3 C4 H4B 109.0
H4A C4 H4B 107.8
C5 C4 C3 113.0(12)
C5 C4 H4A 109.0
C5 C4 H4B 109.0
C4 C5 H5A 108.9
C4 C5 H5B 108.9
C4 C5 C6 113.3(14)
H5A C5 H5B 107.7
C6 C5 H5A 108.9
C6 C5 H5B 108.9
C1 C6 C5 107.3(8)
C1 C6 H6AA 110.3
C1 C6 H6AB 110.3
C5 C6 H6AA 110.3
C5 C6 H6AB 110.3
H6AA C6 H6AB 108.5
H6BC C6 H6BD 108.6
C5A C6 H6BC 110.4
C5A C6 H6BD 110.4
C5A C6 C1A 106.9(9)
C1A C6 H6BC 110.4
C1A C6 H6BD 110.4
N2 C7 H7 117.0
N2 C7 C8 125.9(6)
C8 C7 H7 117.0
C7 C8 C13 122.2(5)
C9 C8 C7 118.2(5)
C9 C8 C13 119.6(5)
C8 C9 H9 118.5
C10 C9 C8 123.0(6)
C10 C9 H9 118.5
C9 C10 C11 115.9(5)
C9 C10 C14 124.3(6)
C11 C10 C14 119.8(6)
C10 C11 H11 117.3
C12 C11 C10 125.4(6)
C12 C11 H11 117.3
C11 C12 C13 117.5(5)
C11 C12 C18 121.8(5)
C13 C12 C18 120.6(5)
O2 C13 C8 122.5(5)
O2 C13 C12 119.4(5)
C8 C13 C12 118.0(5)
C15 C14 C10 110.9(6)
C16 C14 C10 109.6(6)
C16 C14 C15 106.5(8)
C17 C14 C10 110.0(7)
C17 C14 C15 109.0(9)
C17 C14 C16 110.7(8)
C14 C15 H15A 109.5
C14 C15 H15B 109.5
C14 C15 H15C 109.5
H15A C15 H15B 109.5
H15A C15 H15C 109.5
H15B C15 H15C 109.5
C14 C16 H16A 109.5
C14 C16 H16B 109.5
C14 C16 H16C 109.5
H16A C16 H16B 109.5
H16A C16 H16C 109.5
H16B C16 H16C 109.5
C14 C17 H17A 109.5
C14 C17 H17B 109.5
C14 C17 H17C 109.5
H17A C17 H17B 109.5
H17A C17 H17C 109.5
H17B C17 H17C 109.5
C12 C18 C19 111.6(5)
C20 C18 C12 110.6(5)
C20 C18 C19 107.3(6)
C20 C18 C21 110.9(5)
C21 C18 C12 109.2(5)
C21 C18 C19 107.2(6)
C18 C19 H19A 109.5
C18 C19 H19B 109.5
C18 C19 H19C 109.5
H19A C19 H19B 109.5
H19A C19 H19C 109.5
H19B C19 H19C 109.5
C18 C20 H20A 109.5
C18 C20 H20B 109.5
C18 C20 H20C 109.5
H20A C20 H20B 109.5
H20A C20 H20C 109.5
H20B C20 H20C 109.5
C18 C21 H21A 109.5
C18 C21 H21B 109.5
C18 C21 H21C 109.5
H21A C21 H21B 109.5
H21A C21 H21C 109.5
H21B C21 H21C 109.5
N1 C22 H22 117.3
N1 C22 C23 125.4(5)
C23 C22 H22 117.3
C24 C23 C22 117.0(5)
C24 C23 C28 120.8(5)
C28 C23 C22 122.2(5)
C23 C24 H24 119.0
C25 C24 C23 122.0(5)
C25 C24 H24 119.0
C24 C25 C26 116.2(5)
C24 C25 C29 123.3(6)
C26 C25 C29 120.5(5)
C25 C26 H26 117.4
C27 C26 C25 125.2(5)
C27 C26 H26 117.4
C26 C27 C28 117.8(5)
C26 C27 C33 121.1(5)
C28 C27 C33 121.0(5)
O1 C28 C23 122.1(5)
O1 C28 C27 120.0(5)
C23 C28 C27 117.9(5)
C25 C29 C30 109.2(6)
C25 C29 C31 108.8(6)
C31 C29 C30 108.5(6)
C32 C29 C25 113.1(5)
C32 C29 C30 106.8(6)
C32 C29 C31 110.3(6)
C29 C30 H30A 109.5
C29 C30 H30B 109.5
C29 C30 H30C 109.5
H30A C30 H30B 109.5
H30A C30 H30C 109.5
H30B C30 H30C 109.5
C29 C31 H31A 109.5
C29 C31 H31B 109.5
C29 C31 H31C 109.5
H31A C31 H31B 109.5
H31A C31 H31C 109.5
H31B C31 H31C 109.5
C29 C32 H32A 109.5
C29 C32 H32B 109.5
C29 C32 H32C 109.5
H32A C32 H32B 109.5
H32A C32 H32C 109.5
H32B C32 H32C 109.5
C34 C33 C27 112.5(5)
C34 C33 C36 107.6(6)
C35 C33 C27 111.1(5)
C35 C33 C34 107.1(5)
C35 C33 C36 108.9(5)
C36 C33 C27 109.5(5)
C33 C34 H34A 109.5
C33 C34 H34B 109.5
C33 C34 H34C 109.5
H34A C34 H34B 109.5
H34A C34 H34C 109.5
H34B C34 H34C 109.5
C33 C35 H35A 109.5
C33 C35 H35B 109.5
C33 C35 H35C 109.5
H35A C35 H35B 109.5
H35A C35 H35C 109.5
H35B C35 H35C 109.5
C33 C36 H36A 109.5
C33 C36 H36B 109.5
C33 C36 H36C 109.5
H36A C36 H36B 109.5
H36A C36 H36C 109.5
H36B C36 H36C 109.5
O3 C37 Co1 114.9(7)
N3 C37 Co1 113.4(6)
N3 C37 O3 128.6(8)
O3A C37 Co1 126.3(7)
O3A C37 N3 110.7(9)
N3 C38 H38 96.2
N3 C38 H38A 104.2
N3 C38 C39 124.1(10)
N3 C38 C40 110.8(6)
N3 C38 C39A 107.5(9)
C39 C38 H38 96.2
C40 C38 H38 96.2
C40 C38 H38A 104.2
C40 C38 C39 121.6(9)
C40 C38 C39A 123.9(11)
C39A C38 H38A 104.2
C38 C39 H39A 109.5
C38 C39 H39B 109.5
C38 C39 H39C 109.5
H39A C39 H39B 109.5
H39A C39 H39C 109.5
H39B C39 H39C 109.5
C38 C40 H40 105.8
C38 C40 C41 114.6(7)
C41 C40 H40 105.8
C45 C40 C38 114.2(8)
C45 C40 H40 105.8
C45 C40 C41 109.8(7)
C40 C41 H41A 109.0
C40 C41 H41B 109.0
C40 C41 C42 112.8(9)
H41A C41 H41B 107.8
C42 C41 H41A 109.0
C42 C41 H41B 109.0
C41 C42 H42A 108.6
C41 C42 H42B 108.6
H42A C42 H42B 107.6
C43 C42 C41 114.5(9)
C43 C42 H42A 108.6
C43 C42 H42B 108.6
C42 C43 H43A 109.7
C42 C43 H43B 109.7
C42 C43 C44 110.0(8)
H43A C43 H43B 108.2
C44 C43 H43A 109.7
C44 C43 H43B 109.7
C43 C44 H44A 109.1
C43 C44 H44B 109.1
C43 C44 C45 112.6(8)
H44A C44 H44B 107.8
C45 C44 H44A 109.1
C45 C44 H44B 109.1
C40 C45 C44 111.4(8)
C40 C45 H45A 109.3
C40 C45 H45B 109.3
C44 C45 H45A 109.3
C44 C45 H45B 109.3
H45A C45 H45B 108.0
C6 C5A H5AA 109.7
C6 C5A H5AB 109.7
C6 C5A C4A 110.0(14)
H5AA C5A H5AB 108.2
C4A C5A H5AA 109.7
C4A C5A H5AB 109.7
C3 C4A C5A 113.0(13)
C3 C4A H4AA 109.0
C3 C4A H4AB 109.0
C5A C4A H4AA 109.0
C5A C4A H4AB 109.0
H4AA C4A H4AB 107.8
N2 C1A C6 113.8(9)
N2 C1A H1A 102.6
C6 C1A H1A 102.6
C2A C1A N2 117.5(11)
C2A C1A C6 114.7(10)
C2A C1A H1A 102.6
N1 C2A H2A 97.5
C3 C2A N1 117.2(11)
C3 C2A H2A 97.5
C1A C2A N1 108.7(11)
C1A C2A C3 129.0(12)
C1A C2A H2A 97.5
C38 C39A H39D 109.5
C38 C39A H39E 109.5
C38 C39A H39F 109.5
H39D C39A H39E 109.5
H39D C39A H39F 109.5
H39E C39A H39F 109.5

loop_
_geom_bond_atom_site_label_1
_geom_bond_atom_site_label_2
_geom_bond_distance
Co1 O1 1.876(4)
Co1 O2 1.873(4)
Co1 N1 1.862(5)
Co1 N2 1.870(5)
Co1 C37 1.941(7)
O1 C28 1.319(6)
O2 C13 1.315(6)
O3 C37 1.317(12)
N1 C2 1.491(12)
N1 C22 1.289(7)
N1 C2A 1.547(16)
N2 C1 1.571(12)
N2 C7 1.288(7)
N2 C1A 1.462(12)
N3 H3 0.8600
N3 C37 1.300(9)
N3 C38 1.462(9)
C1 H1 0.9800
C1 C2 1.240(17)
C1 C6 1.542(12)
C2 H2 0.9800
C2 C3 1.545(15)
C3 H3AA 0.9700
C3 H3AB 0.9700
C3 H3BC 0.9700
C3 H3BD 0.9700
C3 C4 1.537(16)
C3 C4A 1.523(18)
C3 C2A 1.475(17)
C4 H4A 0.9700
C4 H4B 0.9700
C4 C5 1.48(2)
C5 H5A 0.9700
C5 H5B 0.9700
C5 C6 1.600(18)
C6 H6AA 0.9700
C6 H6AB 0.9700
C6 H6BC 0.9700
C6 H6BD 0.9700
C6 C5A 1.468(17)
C6 C1A 1.605(13)
C7 H7 0.9300
C7 C8 1.412(8)
C8 C9 1.407(8)
C8 C13 1.423(8)
C9 H9 0.9300
C9 C10 1.366(9)
C10 C11 1.410(9)
C10 C14 1.544(8)
C11 H11 0.9300
C11 C12 1.367(8)
C12 C13 1.446(7)
C12 C18 1.544(8)
C14 C15 1.524(12)
C14 C16 1.515(10)
C14 C17 1.498(13)
C15 H15A 0.9600
C15 H15B 0.9600
C15 H15C 0.9600
C16 H16A 0.9600
C16 H16B 0.9600
C16 H16C 0.9600
C17 H17A 0.9600
C17 H17B 0.9600
C17 H17C 0.9600
C18 C19 1.546(9)
C18 C20 1.528(9)
C18 C21 1.536(9)
C19 H19A 0.9600
C19 H19B 0.9600
C19 H19C 0.9600
C20 H20A 0.9600
C20 H20B 0.9600
C20 H20C 0.9600
C21 H21A 0.9600
C21 H21B 0.9600
C21 H21C 0.9600
C22 H22 0.9300
C22 C23 1.445(7)
C23 C24 1.402(7)
C23 C28 1.418(8)
C24 H24 0.9300
C24 C25 1.380(8)
C25 C26 1.396(8)
C25 C29 1.526(8)
C26 H26 0.9300
C26 C27 1.386(8)
C27 C28 1.430(8)
C27 C33 1.540(8)
C29 C30 1.548(10)
C29 C31 1.530(10)
C29 C32 1.515(10)
C30 H30A 0.9600
C30 H30B 0.9600
C30 H30C 0.9600
C31 H31A 0.9600
C31 H31B 0.9600
C31 H31C 0.9600
C32 H32A 0.9600
C32 H32B 0.9600
C32 H32C 0.9600
C33 C34 1.539(8)
C33 C35 1.525(9)
C33 C36 1.539(9)
C34 H34A 0.9600
C34 H34B 0.9600
C34 H34C 0.9600
C35 H35A 0.9600
C35 H35B 0.9600
C35 H35C 0.9600
C36 H36A 0.9600
C36 H36B 0.9600
C36 H36C 0.9600
C37 O3A 1.240(13)
C38 H38 0.9800
C38 H38A 0.9800
C38 C39 1.504(9)
C38 C40 1.482(10)
C38 C39A 1.506(9)
C39 H39A 0.9600
C39 H39B 0.9600
C39 H39C 0.9600
C40 H40 0.9800
C40 C41 1.501(10)
C40 C45 1.462(11)
C41 H41A 0.9700
C41 H41B 0.9700
C41 C42 1.514(13)
C42 H42A 0.9700
C42 H42B 0.9700
C42 C43 1.443(13)
C43 H43A 0.9700
C43 H43B 0.9700
C43 C44 1.485(12)
C44 H44A 0.9700
C44 H44B 0.9700
C44 C45 1.552(12)
C45 H45A 0.9700
C45 H45B 0.9700
C5A H5AA 0.9700
C5A H5AB 0.9700
C5A C4A 1.52(3)
C4A H4AA 0.9700
C4A H4AB 0.9700
C1A H1A 0.9800
C1A C2A 1.352(19)
C2A H2A 0.9800
C39A H39D 0.9600
C39A H39E 0.9600
C39A H39F 0.9600

loop_
_geom_torsion_atom_site_label_1
_geom_torsion_atom_site_label_2
_geom_torsion_atom_site_label_3
_geom_torsion_atom_site_label_4
_geom_torsion
Co1 O1 C28 C23 6.0(8)
Co1 O1 C28 C27 -172.6(4)
Co1 O2 C13 C8 -7.0(8)
Co1 O2 C13 C12 172.9(4)
Co1 N1 C2 C1 1.8(17)
Co1 N1 C2 C3 -159.5(9)
Co1 N1 C22 C23 -0.4(9)
Co1 N1 C2A C3 169.0(9)
Co1 N1 C2A C1A 12.0(13)
Co1 N2 C1 C2 12.3(14)
Co1 N2 C1 C6 157.6(7)
Co1 N2 C7 C8 -8.6(10)
Co1 N2 C1A C6 -164.2(7)
Co1 N2 C1A C2A -26.0(13)
O1 Co1 O2 C13 167.4(5)
O1 Co1 N1 C2 -162.5(9)
O1 Co1 N1 C22 6.9(5)
O1 Co1 N1 C2A 171.1(7)
O1 Co1 N2 C1 79.2(11)
O1 Co1 N2 C7 -80.3(11)
O1 Co1 N2 C1A 113.8(10)
O2 Co1 O1 C28 174.2(5)
O2 Co1 N2 C1 167.0(7)
O2 Co1 N2 C7 7.4(6)
O2 Co1 N2 C1A -158.4(7)
N1 Co1 O1 C28 -9.9(5)
N1 Co1 N2 C1 -9.0(7)
N1 Co1 N2 C7 -168.5(6)
N1 Co1 N2 C1A 25.6(7)
N1 C2 C3 C4 153.8(12)
N1 C22 C23 C24 173.5(6)
N1 C22 C23 C28 -6.6(10)
N2 Co1 O1 C28 -97.2(9)
N2 Co1 O2 C13 0.2(5)
N2 Co1 N1 C2 4.7(9)
N2 Co1 N1 C22 174.1(5)
N2 Co1 N1 C2A -21.6(8)
N2 C1 C2 N1 -9.0(18)
N2 C1 C2 C3 151.3(13)
N2 C1 C6 C5 -172.1(9)
N2 C7 C8 C9 -179.1(6)
N2 C7 C8 C13 0.4(10)
N2 C1A C2A N1 9.1(16)
N2 C1A C2A C3 -144.4(15)
N3 C38 C40 C41 170.5(9)
N3 C38 C40 C45 -61.7(12)
C1 N2 C7 C8 -166.8(8)
C1 C2 C3 C4 -6.8(19)
C2 N1 C22 C23 168.2(10)
C2 C1 C6 C5 -32.8(19)
C2 C3 C4 C5 26.5(18)
C3 C4 C5 C6 -50(2)
C4 C5 C6 C1 51(2)
C6 C1 C2 N1 -148.3(14)
C6 C1 C2 C3 12(2)
C6 C5A C4A C3 60(2)
C6 C1A C2A N1 146.9(11)
C6 C1A C2A C3 -7(2)
C7 N2 C1 C2 173.6(11)
C7 N2 C1 C6 -41.2(13)
C7 N2 C1A C6 29.4(14)
C7 N2 C1A C2A 167.6(11)
C7 C8 C9 C10 177.7(6)
C7 C8 C13 O2 7.7(9)
C7 C8 C13 C12 -172.3(5)
C8 C9 C10 C11 -4.0(9)
C8 C9 C10 C14 178.7(6)
C9 C8 C13 O2 -172.8(5)
C9 C8 C13 C12 7.2(8)
C9 C10 C11 C12 4.7(10)
C9 C10 C14 C15 0.7(11)
C9 C10 C14 C16 118.1(8)
C9 C10 C14 C17 -120.0(9)
C10 C11 C12 C13 0.6(10)
C10 C11 C12 C18 -175.9(6)
C11 C10 C14 C15 -176.5(8)
C11 C10 C14 C16 -59.1(10)
C11 C10 C14 C17 62.8(10)
C11 C12 C13 O2 173.5(5)
C11 C12 C13 C8 -6.5(8)
C11 C12 C18 C19 3.0(9)
C11 C12 C18 C20 -116.4(6)
C11 C12 C18 C21 121.4(6)
C13 C8 C9 C10 -1.9(9)
C13 C12 C18 C19 -173.4(6)
C13 C12 C18 C20 67.2(7)
C13 C12 C18 C21 -55.0(7)
C14 C10 C11 C12 -177.9(6)
C18 C12 C13 O2 -9.9(8)
C18 C12 C13 C8 170.0(5)
C22 N1 C2 C1 -168.3(12)
C22 N1 C2 C3 30.3(16)
C22 N1 C2A C3 -25.4(15)
C22 N1 C2A C1A 177.6(9)
C22 C23 C24 C25 -179.8(6)
C22 C23 C28 O1 3.6(9)
C22 C23 C28 C27 -177.7(5)
C23 C24 C25 C26 -2.1(9)
C23 C24 C25 C29 179.6(6)
C24 C23 C28 O1 -176.5(5)
C24 C23 C28 C27 2.2(9)
C24 C25 C26 C27 1.4(10)
C24 C25 C29 C30 -127.6(7)
C24 C25 C29 C31 114.1(8)
C24 C25 C29 C32 -8.8(10)
C25 C26 C27 C28 1.1(10)
C25 C26 C27 C33 -179.7(6)
C26 C25 C29 C30 54.1(8)
C26 C25 C29 C31 -64.1(9)
C26 C25 C29 C32 173.0(7)
C26 C27 C28 O1 175.9(5)
C26 C27 C28 C23 -2.9(8)
C26 C27 C33 C34 2.1(8)
C26 C27 C33 C35 -118.0(6)
C26 C27 C33 C36 121.7(6)
C28 C23 C24 C25 0.3(9)
C28 C27 C33 C34 -178.8(6)
C28 C27 C33 C35 61.1(7)
C28 C27 C33 C36 -59.2(7)
C29 C25 C26 C27 179.7(6)
C33 C27 C28 O1 -3.3(8)
C33 C27 C28 C23 178.0(5)
C37 Co1 O1 C28 80.4(5)
C37 Co1 O2 C13 -96.3(5)
C37 Co1 N1 C2 100.9(9)
C37 Co1 N1 C22 -89.7(6)
C37 Co1 N1 C2A 74.6(8)
C37 Co1 N2 C1 -98.4(7)
C37 Co1 N2 C7 102.1(6)
C37 Co1 N2 C1A -63.8(7)
C37 N3 C38 C39 -30.7(18)
C37 N3 C38 C40 128.3(10)
C37 N3 C38 C39A -93.5(15)
C38 N3 C37 Co1 -176.1(7)
C38 N3 C37 O3 25.0(16)
C38 N3 C37 O3A -27.6(15)
C38 C40 C41 C42 -177.1(10)
C38 C40 C45 C44 175.5(8)
C39 C38 C40 C41 -29.9(17)
C39 C38 C40 C45 97.9(14)
C40 C41 C42 C43 -53.1(16)
C41 C40 C45 C44 -54.2(11)
C41 C42 C43 C44 52.1(15)
C42 C43 C44 C45 -53.2(14)
C43 C44 C45 C40 56.3(12)
C45 C40 C41 C42 52.9(13)
C5A C6 C1A N2 178.0(9)
C5A C6 C1A C2A 38.6(15)
C4A C3 C2A N1 -151.8(14)
C4A C3 C2A C1A -0.2(19)
C1A N2 C7 C8 155.3(9)
C1A C6 C5A C4A -64.5(17)
C2A N1 C22 C23 -163.5(9)
C2A C3 C4A C5A -25.2(18)
C39A C38 C40 C41 40.5(17)
C39A C38 C40 C45 168.3(13)
